data_1557212
loop_
_publ_author_name
'Polamo, Mika'
'Leskela, Markku'

_publ_section_title
;
 Syntheses and Crystal Structures of
 Bis[2-(benzylamino)-4-methylpyridinato]trichlorotantalum(V) and
 Bis[2-(benzylamino)-6-methylpyridinato]trichlorotantalum(V)
;
_journal_name_full 'Acta Chemica Scandinavica'
_journal_page_first 709
_journal_page_last 713
_journal_paper_doi 10.3891/acta.chem.scand.51-0709
_journal_volume 51
_journal_year 1997
_chemical_formula_moiety 'C26 H26 Cl3 N4 Ta, C8 H10'
_chemical_formula_sum 'C34 H36 Cl3 N4 Ta'
_chemical_formula_weight 787.97
_chemical_name_common
;
Bis[2-(benzylamino)-6-methylpyridinato]trichlorotantalum(V)
;
_space_group_IT_number 2
_space_group_name_Hall '-P 1'
_space_group_name_H-M_alt 'P -1'
_symmetry_cell_setting triclinic
_symmetry_Int_Tables_number 2
_symmetry_space_group_name_Hall '-P 1'
_symmetry_space_group_name_H-M 'P -1'
_cell_angle_alpha 106.53(6)
_cell_angle_beta 100.51(5)
_cell_angle_gamma 90.15(7)
_cell_formula_units_Z 2
_cell_length_a 10.066(7)
_cell_length_b 12.113(11)
_cell_length_c 14.329(9)
_cell_volume 1644(2)
_diffrn_ambient_temperature 193
_diffrn_radiation_probe x-ray
_diffrn_radiation_type MoK\a
_diffrn_radiation_wavelength 0.71073
_exptl_absorpt_coefficient_mu 3.616
_exptl_crystal_density_diffrn 1.592
_exptl_crystal_F_000 784
_refine_ls_goodness_of_fit_ref 1.087
_refine_ls_number_parameters 380
_refine_ls_number_reflns 5113
_refine_ls_R_factor_gt 0.0505
_refine_ls_wR_factor_gt 0.1372
_cod_data_source_file Acta-Chem-Scand-1997-51-709-2.cif
_cod_data_source_block 2
_cod_database_code 1557212

loop_
_space_group_symop_id
_space_group_symop_operation_xyz
1 x,y,z
2 -x,-y,-z

loop_
_atom_site_label
_atom_site_type_symbol
_atom_site_thermal_displace_type
_atom_site_fract_x
_atom_site_fract_y
_atom_site_fract_z
_atom_site_occupancy
_atom_site_U_iso_or_equiv
_atom_site_calc_flag
_atom_site_refinement_flags
_atom_site_disorder_assembly
_atom_site_disorder_group
Ta Ta Uiso -0.1655(2) 0.32290(10) 0.08910(10) 1.000 0.0300(10) . . . .
Cl1 Cl Uiso -0.3209(2) 0.2243(2) -0.0620(2) 1.000 0.0420(10) . . . .
Cl3 Cl Uiso -0.3440(2) 0.3058(2) 0.1765(2) 1.000 0.0440(10) . . . .
Cl2 Cl Uiso -0.0182(2) 0.3446(2) -0.0175(2) 1.000 0.0390(10) . . . .
N1 N Uiso -0.1374(7) 0.1370(6) 0.0941(5) 1.000 0.036(2) . . . .
N7 N Uiso 0.0057(7) 0.2837(6) 0.1719(5) 1.000 0.034(2) . . . .
N15 N Uiso -0.2545(7) 0.4860(6) 0.0572(5) 1.000 0.035(2) . . . .
N21 N Uiso -0.1221(8) 0.4786(6) 0.1942(5) 1.000 0.036(2) . . . .
C2 C Uiso -0.0100(9) 0.1644(7) 0.1444(6) 1.000 0.033(2) . . . .
C3 C Uiso 0.0815(9) 0.0830(8) 0.1609(7) 1.000 0.038(2) . . . .
C4 C Uiso 0.0329(10) -0.0305(8) 0.1266(7) 1.000 0.042(2) . . . .
C5 C Uiso -0.0997(10) -0.0590(8) 0.0795(7) 1.000 0.041(2) . . . .
C6 C Uiso -0.1865(9) 0.0260(8) 0.0634(6) 1.000 0.037(2) . . . .
C6M C Uiso -0.3318(9) -0.0031(8) 0.0156(8) 1.000 0.047(2) . . . .
C8 C Uiso 0.1430(9) 0.3379(8) 0.2041(7) 1.000 0.037(2) . . . .
C9 C Uiso 0.2154(10) 0.3332(8) 0.3061(7) 1.000 0.041(2) . . . .
C10 C Uiso 0.1505(11) 0.3050(8) 0.3741(7) 1.000 0.047(2) . . . .
C11 C Uiso 0.2206(13) 0.3077(10) 0.4669(8) 1.000 0.060(3) . . . .
C12 C Uiso 0.3573(15) 0.3361(11) 0.4917(9) 1.000 0.073(4) . . . .
C13 C Uiso 0.4237(14) 0.3629(11) 0.4252(11) 1.000 0.075(4) . . . .
C14 C Uiso 0.3542(11) 0.3611(10) 0.3322(10) 1.000 0.060(3) . . . .
C16 C Uiso -0.2022(9) 0.5504(8) 0.1516(7) 1.000 0.037(2) . . . .
C17 C Uiso -0.2330(10) 0.6630(8) 0.1916(8) 1.000 0.045(2) . . . .
C18 C Uiso -0.3146(10) 0.7124(8) 0.1274(8) 1.000 0.046(2) . . . .
C19 C Uiso -0.3597(9) 0.6502(8) 0.0297(8) 1.000 0.043(2) . . . .
C20 C Uiso -0.3276(9) 0.5374(8) -0.0065(7) 1.000 0.036(2) . . . .
C20M C Uiso -0.3711(10) 0.4707(8) -0.1130(7) 1.000 0.043(2) . . . .
C22 C Uiso -0.0812(10) 0.5118(8) 0.3021(6) 1.000 0.039(2) . . . .
C23 C Uiso 0.0408(9) 0.5964(8) 0.3447(7) 1.000 0.040(2) . . . .
C24 C Uiso 0.0929(11) 0.6230(10) 0.4459(8) 1.000 0.053(3) . . . .
C25 C Uiso 0.2036(12) 0.6994(11) 0.4890(9) 1.000 0.065(3) . . . .
C26 C Uiso 0.2646(12) 0.7507(10) 0.4332(10) 1.000 0.064(3) . . . .
C27 C Uiso 0.2161(12) 0.7253(10) 0.3325(10) 1.000 0.061(3) . . . .
C28 C Uiso 0.1037(10) 0.6485(8) 0.2888(7) 1.000 0.045(2) . . . .
C31 C Uiso 0.4677(12) 0.9946(9) 0.6656(8) 1.000 0.054(3) . . . .
C32 C Uiso 0.4010(13) 1.0643(10) 0.6115(9) 1.000 0.062(3) . . . .
C33 C Uiso 0.2635(13) 1.0764(10) 0.6023(8) 1.000 0.059(3) . . . .
C34 C Uiso 0.1828(14) 1.0206(11) 0.6462(8) 1.000 0.062(3) . . . .
C35 C Uiso 0.2484(15) 0.9503(11) 0.6997(9) 1.000 0.066(3) . . . .
C36 C Uiso 0.3883(16) 0.9396(10) 0.7093(8) 1.000 0.070(4) . . . .
C37 C Uiso 0.6171(14) 0.9825(12) 0.6761(11) 1.000 0.080(4) . . . .
C38 C Uiso 0.0336(16) 1.0349(15) 0.6382(11) 1.000 0.088(4) . . . .

loop_
_atom_type_symbol
_atom_type_description
_atom_type_scat_dispersion_real
_atom_type_scat_dispersion_imag
_atom_type_scat_source
C C 0.0033 0.0016 ' International Tables Vol C Tables 4.2.6.8 and 6.1.1.4'
Cl Cl 0.1484 0.1585 ' International Tables Vol C Tables 4.2.6.8 and 6.1.1.4'
N N 0.0061 0.0033 ' International Tables Vol C Tables 4.2.6.8 and 6.1.1.4'
Ta Ta -0.7052 6.5227 ' International Tables Vol C Tables 4.2.6.8 and 6.1.1.4'

loop_
_geom_angle_atom_site_label_1
_geom_angle_atom_site_label_2
_geom_angle_atom_site_label_3
_geom_angle
_geom_angle_site_symmetry_1
_geom_angle_site_symmetry_2
_geom_angle_site_symmetry_3
_geom_angle_publ_flag
Cl1 Ta Cl3 87.19(12) . . . yes
Cl1 Ta Cl2 85.29(11) . . . yes
Cl1 Ta N1 81.1(2) . . . yes
Cl1 Ta N7 136.1(2) . . . yes
Cl1 Ta N15 83.7(2) . . . yes
Cl1 Ta N21 142.5(2) . . . yes
Cl3 Ta Cl2 170.61(11) . . . yes
Cl3 Ta N1 81.6(2) . . . yes
Cl3 Ta N7 105.1(2) . . . yes
Cl3 Ta N15 90.4(2) . . . yes
Cl3 Ta N21 83.8(2) . . . yes
Cl2 Ta N1 102.7(2) . . . yes
Cl2 Ta N7 84.3(2) . . . yes
Cl2 Ta N15 83.2(2) . . . yes
Cl2 Ta N21 98.8(2) . . . yes
N1 Ta N7 60.0(3) . . . yes
N1 Ta N15 163.1(3) . . . yes
N1 Ta N21 132.8(3) . . . yes
N7 Ta N15 136.8(3) . . . yes
N7 Ta N21 81.2(3) . . . yes
N15 Ta N21 60.2(3) . . . yes
Ta N1 C2 91.4(5) . . . yes
Ta N1 C6 148.2(6) . . . yes
C2 N1 C6 120.0(8) . . . yes
Ta N7 C2 101.1(5) . . . yes
Ta N7 C8 132.2(6) . . . yes
C2 N7 C8 118.5(7) . . . yes
Ta N15 C16 91.0(6) . . . yes
Ta N15 C20 149.7(6) . . . yes
C16 N15 C20 119.3(8) . . . yes
Ta N21 C16 102.3(6) . . . yes
Ta N21 C22 132.9(6) . . . yes
C16 N21 C22 118.6(8) . . . yes
N1 C2 N7 106.1(7) . . . yes
N1 C2 C3 123.5(8) . . . yes
N7 C2 C3 130.4(8) . . . yes
C2 C3 C4 116.3(9) . . . no
C3 C4 C5 120.5(9) . . . no
C4 C5 C6 120.8(9) . . . no
N1 C6 C5 118.7(8) . . . yes
N1 C6 C6M 120.0(8) . . . yes
C5 C6 C6M 121.4(9) . . . no
N7 C8 C9 115.1(8) . . . yes
C8 C9 C10 123.7(9) . . . no
C8 C9 C14 117.7(9) . . . no
C10 C9 C14 118.6(10) . . . no
C9 C10 C11 120.8(11) . . . no
C10 C11 C12 119.8(11) . . . no
C11 C12 C13 120.3(12) . . . no
C12 C13 C14 120.3(13) . . . no
C9 C14 C13 120.1(12) . . . no
N15 C16 N21 105.8(8) . . . yes
N15 C16 C17 123.7(9) . . . yes
N21 C16 C17 130.4(9) . . . yes
C16 C17 C18 116.1(10) . . . no
C17 C18 C19 120.3(10) . . . no
C18 C19 C20 121.5(9) . . . no
N15 C20 C19 118.6(9) . . . yes
N15 C20 C20M 119.4(8) . . . yes
C19 C20 C20M 122.0(9) . . . no
N21 C22 C23 115.3(8) . . . yes
C22 C23 C24 118.2(9) . . . no
C22 C23 C28 123.8(8) . . . no
C24 C23 C28 118.1(9) . . . no
C23 C24 C25 120.9(11) . . . no
C24 C25 C26 120.6(11) . . . no
C25 C26 C27 119.9(12) . . . no
C26 C27 C28 119.6(11) . . . no
C23 C28 C27 121.0(10) . . . no
C32 C31 C36 116.1(12) . . . no
C32 C31 C37 121.5(11) . . . no
C36 C31 C37 122.4(12) . . . no
C31 C32 C33 121.7(12) . . . no
C32 C33 C34 122.4(12) . . . no
C33 C34 C35 116.3(13) . . . no
C33 C34 C38 122.8(12) . . . no
C35 C34 C38 120.9(13) . . . no
C34 C35 C36 120.8(13) . . . no
C31 C36 C35 122.8(12) . . . no

loop_
_geom_bond_atom_site_label_1
_geom_bond_atom_site_label_2
_geom_bond_distance
_geom_bond_site_symmetry_1
_geom_bond_site_symmetry_2
_geom_bond_publ_flag
Ta Cl1 2.418(4) . . yes
Ta Cl3 2.410(4) . . yes
Ta Cl2 2.378(4) . . yes
Ta N1 2.290(8) . . yes
Ta N7 2.045(8) . . yes
Ta N15 2.300(8) . . yes
Ta N21 2.038(8) . . yes
N1 C2 1.341(11) . . yes
N1 C6 1.351(12) . . yes
N7 C2 1.386(12) . . yes
N7 C8 1.464(12) . . yes
N15 C16 1.361(12) . . yes
N15 C20 1.358(12) . . yes
N21 C16 1.380(12) . . yes
N21 C22 1.461(11) . . yes
C2 C3 1.391(13) . . no
C3 C4 1.377(14) . . no
C4 C5 1.376(14) . . no
C5 C6 1.394(14) . . no
C6 C6M 1.492(13) . . no
C8 C9 1.526(14) . . no
C9 C10 1.383(14) . . no
C9 C14 1.393(15) . . no
C10 C11 1.378(15) . . no
C11 C12 1.37(2) . . no
C12 C13 1.37(2) . . no
C13 C14 1.38(2) . . no
C16 C17 1.381(14) . . no
C17 C18 1.385(15) . . no
C18 C19 1.378(15) . . no
C19 C20 1.379(14) . . no
C20 C20M 1.492(13) . . no
C22 C23 1.515(14) . . no
C23 C24 1.392(14) . . no
C23 C28 1.383(14) . . no
C24 C25 1.378(17) . . no
C25 C26 1.365(18) . . no
C26 C27 1.380(19) . . no
C27 C28 1.394(16) . . no
C31 C32 1.396(17) . . no
C31 C36 1.376(18) . . no
C31 C37 1.496(19) . . no
C32 C33 1.378(19) . . no
C33 C34 1.392(18) . . no
C34 C35 1.392(19) . . no
C34 C38 1.50(2) . . no
C35 C36 1.40(2) . . no

loop_
_geom_torsion_atom_site_label_1
_geom_torsion_atom_site_label_2
_geom_torsion_atom_site_label_3
_geom_torsion_atom_site_label_4
_geom_torsion
_geom_torsion_site_symmetry_1
_geom_torsion_site_symmetry_2
_geom_torsion_site_symmetry_3
_geom_torsion_site_symmetry_4
_geom_torsion_publ_flag
Cl1 Ta N1 C2 151.3(5) . . . . no
Cl1 Ta N1 C6 -20.1(11) . . . . no
Cl3 Ta N1 C2 -120.3(5) . . . . no
Cl3 Ta N1 C6 68.3(11) . . . . no
Cl2 Ta N1 C2 68.2(5) . . . . no
Cl2 Ta N1 C6 -103.2(11) . . . . no
N7 Ta N1 C2 -7.5(5) . . . . no
N7 Ta N1 C6 -178.9(12) . . . . no
N21 Ta N1 C2 -46.8(7) . . . . no
N21 Ta N1 C6 141.8(10) . . . . no
Cl1 Ta N7 C2 -23.7(7) . . . . no
Cl1 Ta N7 C8 122.8(7) . . . . no
Cl3 Ta N7 C2 78.2(5) . . . . no
Cl3 Ta N7 C8 -135.3(7) . . . . no
Cl2 Ta N7 C2 -100.9(5) . . . . no
Cl2 Ta N7 C8 45.7(7) . . . . no
N1 Ta N7 C2 7.4(5) . . . . no
N1 Ta N7 C8 153.9(8) . . . . no
N15 Ta N7 C2 -174.6(5) . . . . no
N15 Ta N7 C8 -28.1(9) . . . . no
N21 Ta N7 C2 159.3(6) . . . . no
N21 Ta N7 C8 -54.2(8) . . . . no
Cl1 Ta N15 C16 164.5(5) . . . . no
Cl1 Ta N15 C20 -14.6(12) . . . . no
Cl3 Ta N15 C16 77.4(5) . . . . no
Cl3 Ta N15 C20 -101.7(12) . . . . no
Cl2 Ta N15 C16 -109.5(5) . . . . no
Cl2 Ta N15 C20 71.4(12) . . . . no
N7 Ta N15 C16 -35.3(7) . . . . no
N7 Ta N15 C20 145.6(11) . . . . no
N21 Ta N15 C16 -5.2(5) . . . . no
N21 Ta N15 C20 175.7(13) . . . . no
Cl1 Ta N21 C16 -11.6(8) . . . . no
Cl1 Ta N21 C22 138.8(7) . . . . no
Cl3 Ta N21 C16 -88.8(6) . . . . no
Cl3 Ta N21 C22 61.7(8) . . . . no
Cl2 Ta N21 C16 82.1(6) . . . . no
Cl2 Ta N21 C22 -127.4(8) . . . . no
N1 Ta N21 C16 -161.3(5) . . . . no
N1 Ta N21 C22 -10.9(11) . . . . no
N7 Ta N21 C16 164.9(6) . . . . no
N7 Ta N21 C22 -44.6(9) . . . . no
N15 Ta N21 C16 5.3(5) . . . . no
N15 Ta N21 C22 155.7(10) . . . . no
Ta N1 C2 N7 10.0(6) . . . . no
Ta N1 C2 C3 -169.3(8) . . . . no
C6 N1 C2 N7 -175.2(7) . . . . no
C6 N1 C2 C3 5.5(13) . . . . no
Ta N1 C6 C5 166.0(8) . . . . no
Ta N1 C6 C6M -15.5(16) . . . . no
C2 N1 C6 C5 -4.1(12) . . . . no
C2 N1 C6 C6M 174.5(8) . . . . no
Ta N7 C2 N1 -11.4(7) . . . . no
Ta N7 C2 C3 167.8(9) . . . . no
C8 N7 C2 N1 -163.7(7) . . . . no
C8 N7 C2 C3 15.5(13) . . . . no
Ta N7 C8 C9 145.7(7) . . . . no
C2 N7 C8 C9 -72.4(10) . . . . no
Ta N15 C16 N21 7.0(7) . . . . no
Ta N15 C16 C17 -170.8(9) . . . . no
C20 N15 C16 N21 -173.6(8) . . . . no
C20 N15 C16 C17 8.7(14) . . . . no
Ta N15 C20 C19 171.6(8) . . . . no
Ta N15 C20 C20M -8.3(17) . . . . no
C16 N15 C20 C19 -7.4(13) . . . . no
C16 N15 C20 C20M 172.8(8) . . . . no
Ta N21 C16 N15 -8.1(8) . . . . no
Ta N21 C16 C17 169.5(10) . . . . no
C22 N21 C16 N15 -163.7(8) . . . . no
C22 N21 C16 C17 13.8(15) . . . . no
Ta N21 C22 C23 130.6(8) . . . . no
C16 N21 C22 C23 -82.8(11) . . . . no
N1 C2 C3 C4 -3.1(13) . . . . no
N7 C2 C3 C4 177.8(9) . . . . no
C2 C3 C4 C5 -0.5(14) . . . . no
C3 C4 C5 C6 1.6(15) . . . . no
C4 C5 C6 N1 0.7(13) . . . . no
C4 C5 C6 C6M -177.8(9) . . . . no
N7 C8 C9 C10 -14.3(14) . . . . no
N7 C8 C9 C14 166.9(9) . . . . no
C8 C9 C10 C11 -176.8(10) . . . . no
C14 C9 C10 C11 1.9(16) . . . . no
C8 C9 C14 C13 177.3(11) . . . . no
C10 C9 C14 C13 -1.5(17) . . . . no
C9 C10 C11 C12 -1.5(18) . . . . no
C10 C11 C12 C13 1(2) . . . . no
C11 C12 C13 C14 0(2) . . . . no
C12 C13 C14 C9 1(2) . . . . no
N15 C16 C17 C18 -4.6(15) . . . . no
N21 C16 C17 C18 178.2(10) . . . . no
C16 C17 C18 C19 -0.4(15) . . . . no
C17 C18 C19 C20 1.2(15) . . . . no
C18 C19 C20 N15 2.7(14) . . . . no
C18 C19 C20 C20M -177.5(9) . . . . no
N21 C22 C23 C24 -173.9(9) . . . . no
N21 C22 C23 C28 5.9(14) . . . . no
C22 C23 C24 C25 -179.9(11) . . . . no
C28 C23 C24 C25 0.3(17) . . . . no
C22 C23 C28 C27 -179.7(10) . . . . no
C24 C23 C28 C27 0.1(16) . . . . no
C23 C24 C25 C26 0.0(19) . . . . no
C24 C25 C26 C27 -1(2) . . . . no
C25 C26 C27 C28 0.9(19) . . . . no
C26 C27 C28 C23 -0.7(17) . . . . no
C36 C31 C32 C33 -0.3(17) . . . . no
C37 C31 C32 C33 -179.5(12) . . . . no
C32 C31 C36 C35 1.0(17) . . . . no
C37 C31 C36 C35 -179.9(12) . . . . no
C31 C32 C33 C34 0.2(19) . . . . no
C32 C33 C34 C35 -0.6(18) . . . . no
C32 C33 C34 C38 178.8(12) . . . . no
C33 C34 C35 C36 1.2(18) . . . . no
C38 C34 C35 C36 -178.2(12) . . . . no
C34 C35 C36 C31 -1.5(19) . . . . no
